data_2310128
loop_
_publ_author_name
'Graf, D.L.'
'Bradley, W.F.'

_publ_section_title
;
 The crystal structure of huntite, Mg3 Ca (C O3)4
;
_journal_name_full
;
Acta Crystallographica
;
_journal_page_first 238
_journal_page_last 242
_journal_paper_doi 10.1107/S0365110X62000584
_journal_volume 15
_journal_year 1962
_chemical_formula_structural 'Mg3 Ca (C O3)4'
_chemical_formula_sum 'C4 Ca Mg3 O12'
_chemical_name_mineral Huntite
_chemical_name_systematic 'Trimagnesium Calcium Carbonate'
_space_group_IT_number 155
_symmetry_Int_Tables_number 155
_symmetry_space_group_name_Hall 'P 3* 2'
_symmetry_space_group_name_H-M 'R 3 2 :R'
_cell_angle_alpha 102.93
_cell_angle_beta 102.93
_cell_angle_gamma 102.93
_cell_formula_units_Z 1
_cell_length_a 6.075
_cell_length_b 6.075
_cell_length_c 6.075
_cell_volume 203.936
_refine_ls_R_factor_all 0.11
_cod_data_source_file dangdan3_Huntite.cif
_cod_data_source_block dangdan3
_cod_original_cell_volume 203.94
_cod_original_sg_symbol_H-M 'R 3 2 R'
_cod_original_formula_sum 'C4 Ca1 Mg3 O12'
_cod_database_code 2310128

loop_
_symmetry_equiv_pos_site_id
_symmetry_equiv_pos_as_xyz
1 '-z, -y, -x'
2 'z, x, y'
3 '-x, -z, -y'
4 'y, z, x'
5 '-y, -x, -z'
6 'x, y, z'

loop_
_atom_site_label
_atom_site_type_symbol
_atom_site_symmetry_multiplicity
_atom_site_Wyckoff_symbol
_atom_site_fract_x
_atom_site_fract_y
_atom_site_fract_z
_atom_site_occupancy
_atom_site_attached_hydrogens
_atom_site_B_iso_or_equiv
Mg1 Mg2+ 3 d 0 0.541 0.459 1. 0 0
Ca1 Ca2+ 1 a 0 0 0 1. 0 0
C1 C4+ 1 b 0.5 0.5 0.5 1. 0 0
C2 C4+ 3 e 0.5 -0.039 0.039 1. 0 0
O1 O2- 3 e 0.5 0.365 0.635 1. 0 0
O2 O2- 3 e 0.5 0.096 0.904 1. 0 0
O3 O2- 6 f -0.033 0.18 0.371 1. 0 0

loop_
_atom_type_symbol
_atom_type_oxidation_number
C4+ 4
Ca2+ 2
Mg2+ 2
O2- -2
